data_7161054
loop_
_publ_author_name
'Ghosh, Arun K.'
'Bhattacharjee, Amlan'
'Jayashankar, Uttara'
'Bogan, Sydney N.'
'Mesecar, Andrew D.'

_publ_section_title
;
 Ugi multicomponent reactions of optically active aldehydes and chiral
 aminoindanols: diastereoselective synthesis of bisamides relevant to
 SARS-CoV-2 Mpro inhibitors.
;
_journal_issue 12
_journal_name_full 'Organic &amp; biomolecular chemistry'
_journal_page_first 2542
_journal_page_last 2558
_journal_paper_doi 10.1039/d5ob01897h
_journal_volume 24
_journal_year 2026
_chemical_absolute_configuration syn
_chemical_formula_moiety 'C27 H42 N4 O4 Si'
_chemical_formula_sum 'C27 H42 N4 O4 Si'
_chemical_formula_weight 514.73
_chemical_name_systematic
;
N-((2R,3R)-1-(tert-butylamino)-3-((tert-butyldimethylsilyl)oxy)-1-oxobutan-2-
yl)-N-((1S,2R)-2-hydroxy-2,3-dihydro-1H-inden-1-yl)-1H-imidazole-4-carboxamide
;
_space_group_crystal_system orthorhombic
_space_group_IT_number 19
_space_group_name_Hall 'P 2ac 2ab'
_space_group_name_H-M_alt 'P 21 21 21'
_atom_sites_solution_hydrogens geom
_atom_sites_solution_primary dual
_atom_sites_solution_secondary difmap
_audit_creation_method SHELXL-2019/3
_audit_update_record
;
2025-07-18 deposited with the CCDC.	2026-02-19 downloaded from the CCDC.
;
_cell_angle_alpha 90
_cell_angle_beta 90
_cell_angle_gamma 90
_cell_formula_units_Z 4
_cell_length_a 9.6830(6)
_cell_length_b 16.9749(11)
_cell_length_c 18.0741(11)
_cell_measurement_reflns_used 2087
_cell_measurement_temperature 150(2)
_cell_measurement_theta_max 77.8605
_cell_measurement_theta_min 3.5721
_cell_volume 2970.8(3)
_computing_cell_refinement 'SAINT V8.40B (Bruker, 2020)'
_computing_data_collection 'Apex5 v2023.9-2 (Bruker, 2023)'
_computing_data_reduction 'SAINT V8.40B (Bruker, 2020)'
_computing_structure_refinement
;
 SHELXL-2019/2 (Sheldrick, 2015a, 2019),
 SHELXLE Rev1613 (H\"ubschle et al., 2011)
;
_computing_structure_solution 'SHELXT (Sheldrick, 2015b)'
_diffrn_ambient_temperature 150(2)
_diffrn_detector_area_resol_mean 7.4074
_diffrn_detector_type 'PhotonIII_C14 charge-integrating and photon counting pixel array'
_diffrn_measured_fraction_theta_full 0.991
_diffrn_measured_fraction_theta_max 0.953
_diffrn_measurement_device 'four circle diffractometer'
_diffrn_measurement_device_type 'Bruker AXS D8 Quest'
_diffrn_measurement_method 'omega and phi scans'
_diffrn_radiation_monochromator 'HELIOS multilayer Montel optics'
_diffrn_radiation_type CuK\a
_diffrn_radiation_wavelength 1.54178
_diffrn_reflns_av_R_equivalents 0.0793
_diffrn_reflns_av_unetI/netI 0.0823
_diffrn_reflns_Laue_measured_fraction_full 0.991
_diffrn_reflns_Laue_measured_fraction_max 0.953
_diffrn_reflns_limit_h_max 10
_diffrn_reflns_limit_h_min -12
_diffrn_reflns_limit_k_max 19
_diffrn_reflns_limit_k_min -19
_diffrn_reflns_limit_l_max 23
_diffrn_reflns_limit_l_min -19
_diffrn_reflns_number 15375
_diffrn_reflns_point_group_measured_fraction_full 0.976
_diffrn_reflns_point_group_measured_fraction_max 0.913
_diffrn_reflns_theta_full 67.679
_diffrn_reflns_theta_max 80.192
_diffrn_reflns_theta_min 3.572
_diffrn_source 'I-mu-S 3.0 microsource X-ray tube'
_diffrn_source_current '1.1 mA'
_diffrn_source_voltage '50 kV'
_exptl_absorpt_coefficient_mu 0.987
_exptl_absorpt_correction_T_max 0.7543
_exptl_absorpt_correction_T_min 0.6331
_exptl_absorpt_correction_type multi-scan
_exptl_absorpt_process_details
;
 SADABS 2016/2: Krause, L., Herbst-Irmer, R., Sheldrick G.M. & Stalke D.,
 J. Appl. Cryst. 48 (2015) 3-10
;
_exptl_crystal_colour colourless
_exptl_crystal_density_diffrn 1.151
_exptl_crystal_description needle
_exptl_crystal_F_000 1112
_exptl_crystal_size_max 0.135
_exptl_crystal_size_mid 0.019
_exptl_crystal_size_min 0.009
_refine_diff_density_max 0.256
_refine_diff_density_min -0.232
_refine_diff_density_rms 0.050
_refine_ls_abs_structure_details
;
 Flack x determined using 1384 quotients [(I+)-(I-)]/[(I+)+(I-)]
 (Parsons, Flack and Wagner, Acta Cryst. B69 (2013) 249-259).
;
_refine_ls_abs_structure_Flack 0.03(3)
_refine_ls_extinction_method none
_refine_ls_goodness_of_fit_ref 1.022
_refine_ls_hydrogen_treatment mixed
_refine_ls_matrix_type full
_refine_ls_number_parameters 336
_refine_ls_number_reflns 5918
_refine_ls_number_restraints 0
_refine_ls_restrained_S_all 1.022
_refine_ls_R_factor_all 0.0872
_refine_ls_R_factor_gt 0.0541
_refine_ls_shift/su_max 0.000
_refine_ls_shift/su_mean 0.000
_refine_ls_structure_factor_coef Fsqd
_refine_ls_weighting_details 'w=1/[\s^2^(Fo^2^)+(0.0526P)^2^+0.2046P] where P=(Fo^2^+2Fc^2^)/3'
_refine_ls_weighting_scheme calc
_refine_ls_wR_factor_gt 0.1167
_refine_ls_wR_factor_ref 0.1335
_reflns_Friedel_coverage 0.705
_reflns_Friedel_fraction_full 0.956
_reflns_Friedel_fraction_max 0.861
_reflns_number_gt 4314
_reflns_number_total 5918
_reflns_threshold_expression 'I > 2\s(I)'
_cod_data_source_file d5ob01897h2.cif
_cod_data_source_block AB_02_141_A_0m_a
_cod_depositor_comments 'Adding full bibliography for 7161052--7161055.cif.'
_cod_database_code 7161054
_shelx_shelxl_version_number 2019/3
_shelx_space_group_comment
;
The symmetry employed for this shelxl refinement is uniquely defined
by the following loop, which should always be used as a source of
symmetry information in preference to the above space-group names.
They are only intended as comments.
;
_shelx_estimated_absorpt_t_min 0.878
_shelx_estimated_absorpt_t_max 0.991

loop_
_space_group_symop_operation_xyz
'x, y, z'
'-x+1/2, -y, z+1/2'
'-x, y+1/2, -z+1/2'
'x+1/2, -y+1/2, -z'

loop_
_atom_site_label
_atom_site_type_symbol
_atom_site_fract_x
_atom_site_fract_y
_atom_site_fract_z
_atom_site_U_iso_or_equiv
_atom_site_adp_type
_atom_site_occupancy
_atom_site_site_symmetry_order
_atom_site_calc_flag
_atom_site_refinement_flags_posn
_atom_site_refinement_flags_adp
_atom_site_refinement_flags_occupancy
_atom_site_disorder_assembly
_atom_site_disorder_group
Si1 Si 0.40981(12) 0.47058(9) 0.73546(7) 0.0374(3) Uani 1 1 d . . . . .
O1 O 0.6932(3) 0.23598(19) 0.4840(2) 0.0396(8) Uani 1 1 d . . . . .
H1A H 0.760(5) 0.256(3) 0.455(3) 0.059 Uiso 1 1 calc R U . . .
O2 O 0.8644(3) 0.34760(18) 0.43902(17) 0.0304(7) Uani 1 1 d . . . . .
O3 O 0.4147(3) 0.51683(18) 0.52405(17) 0.0349(7) Uani 1 1 d . . . . .
O4 O 0.5334(3) 0.4739(2) 0.67227(16) 0.0328(7) Uani 1 1 d . . . . .
N1 N 0.6877(3) 0.4096(2) 0.49694(19) 0.0244(7) Uani 1 1 d . . . . .
N2 N 0.9045(3) 0.5408(2) 0.5162(2) 0.0306(8) Uani 1 1 d . . . . .
N3 N 1.1278(3) 0.5151(2) 0.5208(2) 0.0310(8) Uani 1 1 d . . . . .
H3 H 1.217112 0.522907 0.526200 0.037 Uiso 1 1 calc R U . . .
N4 N 0.6080(3) 0.5831(2) 0.4903(2) 0.0322(8) Uani 1 1 d . . . . .
H4 H 0.698651 0.583107 0.493933 0.039 Uiso 1 1 calc R U . . .
C1 C 0.5661(4) 0.2755(3) 0.4700(3) 0.0343(10) Uani 1 1 d . . . . .
H1 H 0.501989 0.268021 0.512803 0.041 Uiso 1 1 calc R U . . .
C2 C 0.4977(5) 0.2456(3) 0.3988(3) 0.0392(11) Uani 1 1 d . . . . .
H2A H 0.524339 0.190328 0.388604 0.047 Uiso 1 1 calc R U . . .
H2B H 0.395839 0.248873 0.402329 0.047 Uiso 1 1 calc R U . . .
C3 C 0.5520(4) 0.3001(3) 0.3396(3) 0.0347(11) Uani 1 1 d . . . . .
C4 C 0.5540(5) 0.2901(4) 0.2639(3) 0.0487(14) Uani 1 1 d . . . . .
H4A H 0.520543 0.242810 0.242327 0.058 Uiso 1 1 calc R U . . .
C5 C 0.6056(5) 0.3503(4) 0.2195(3) 0.0558(16) Uani 1 1 d . . . . .
H5 H 0.607865 0.343975 0.167269 0.067 Uiso 1 1 calc R U . . .
C6 C 0.6534(5) 0.4189(4) 0.2510(3) 0.0495(14) Uani 1 1 d . . . . .
H6 H 0.687815 0.459787 0.220134 0.059 Uiso 1 1 calc R U . . .
C7 C 0.6520(5) 0.4294(3) 0.3280(3) 0.0375(11) Uani 1 1 d . . . . .
H7 H 0.684708 0.476689 0.349913 0.045 Uiso 1 1 calc R U . . .
C8 C 0.6015(4) 0.3688(3) 0.3707(2) 0.0294(9) Uani 1 1 d . . . . .
C9 C 0.5840(4) 0.3651(3) 0.4538(2) 0.0285(9) Uani 1 1 d . . . . .
H9 H 0.492762 0.390073 0.464712 0.034 Uiso 1 1 calc R U . . .
C10 C 0.8238(4) 0.4025(2) 0.4782(2) 0.0248(9) Uani 1 1 d . . . . .
C11 C 0.9273(4) 0.4619(3) 0.5024(2) 0.0242(8) Uani 1 1 d . . . . .
C12 C 1.0657(4) 0.4455(3) 0.5049(2) 0.0297(9) Uani 1 1 d . . . . .
H12 H 1.108947 0.395983 0.497078 0.036 Uiso 1 1 calc R U . . .
C13 C 1.0282(4) 0.5699(3) 0.5270(3) 0.0325(10) Uani 1 1 d . . . . .
H13 H 1.045555 0.623762 0.537849 0.039 Uiso 1 1 calc R U . . .
C14 C 0.6553(5) 0.3510(3) 0.6505(3) 0.0412(12) Uani 1 1 d . . . . .
H14A H 0.677047 0.312259 0.612056 0.062 Uiso 1 1 calc R U . . .
H14B H 0.606689 0.324913 0.691288 0.062 Uiso 1 1 calc R U . . .
H14C H 0.741063 0.374449 0.669084 0.062 Uiso 1 1 calc R U . . .
C15 C 0.5639(4) 0.4152(3) 0.6182(2) 0.0302(10) Uani 1 1 d . . . . .
H15 H 0.476244 0.391716 0.599011 0.036 Uiso 1 1 calc R U . . .
C16 C 0.6366(4) 0.4610(3) 0.5564(2) 0.0248(9) Uani 1 1 d . . . . .
H16 H 0.718014 0.488501 0.578691 0.030 Uiso 1 1 calc R U . . .
C17 C 0.5412(4) 0.5243(3) 0.5229(2) 0.0242(8) Uani 1 1 d . . . . .
C18 C 0.5442(5) 0.6488(3) 0.4481(3) 0.0418(12) Uani 1 1 d . . . . .
C19 C 0.4620(8) 0.6998(4) 0.5009(4) 0.080(2) Uani 1 1 d . . . . .
H19A H 0.421470 0.744093 0.473653 0.120 Uiso 1 1 calc R U . . .
H19B H 0.523111 0.719992 0.539701 0.120 Uiso 1 1 calc R U . . .
H19C H 0.388151 0.668429 0.523365 0.120 Uiso 1 1 calc R U . . .
C20 C 0.4501(7) 0.6166(4) 0.3876(4) 0.0670(19) Uani 1 1 d . . . . .
H20A H 0.408110 0.660535 0.360561 0.100 Uiso 1 1 calc R U . . .
H20B H 0.377289 0.584355 0.410039 0.100 Uiso 1 1 calc R U . . .
H20C H 0.504303 0.584254 0.353387 0.100 Uiso 1 1 calc R U . . .
C21 C 0.6613(6) 0.6942(4) 0.4138(4) 0.0661(19) Uani 1 1 d . . . . .
H21A H 0.714889 0.659178 0.381639 0.099 Uiso 1 1 calc R U . . .
H21B H 0.721205 0.714940 0.452954 0.099 Uiso 1 1 calc R U . . .
H21C H 0.624162 0.737916 0.384608 0.099 Uiso 1 1 calc R U . . .
C22 C 0.2625(5) 0.4098(4) 0.7015(3) 0.0555(16) Uani 1 1 d . . . . .
H22A H 0.238778 0.425669 0.650946 0.083 Uiso 1 1 calc R U . . .
H22B H 0.182411 0.417624 0.733836 0.083 Uiso 1 1 calc R U . . .
H22C H 0.288796 0.354012 0.701863 0.083 Uiso 1 1 calc R U . . .
C23 C 0.4812(7) 0.4266(5) 0.8217(3) 0.0656(19) Uani 1 1 d . . . . .
H23A H 0.515493 0.373400 0.811197 0.098 Uiso 1 1 calc R U . . .
H23B H 0.408447 0.423754 0.859306 0.098 Uiso 1 1 calc R U . . .
H23C H 0.557199 0.459321 0.839988 0.098 Uiso 1 1 calc R U . . .
C24 C 0.3568(5) 0.5758(4) 0.7518(3) 0.0479(14) Uani 1 1 d . . . . .
C25 C 0.4846(7) 0.6276(4) 0.7630(4) 0.077(2) Uani 1 1 d . . . . .
H25A H 0.543331 0.624765 0.718928 0.116 Uiso 1 1 calc R U . . .
H25B H 0.536419 0.609017 0.806149 0.116 Uiso 1 1 calc R U . . .
H25C H 0.455735 0.682315 0.771044 0.116 Uiso 1 1 calc R U . . .
C26 C 0.2785(6) 0.6075(4) 0.6853(3) 0.0562(16) Uani 1 1 d . . . . .
H26A H 0.334341 0.600268 0.640542 0.084 Uiso 1 1 calc R U . . .
H26B H 0.259623 0.663705 0.692387 0.084 Uiso 1 1 calc R U . . .
H26C H 0.191102 0.578947 0.679913 0.084 Uiso 1 1 calc R U . . .
C27 C 0.2619(7) 0.5817(5) 0.8196(3) 0.076(2) Uani 1 1 d . . . . .
H27A H 0.176172 0.552802 0.810014 0.114 Uiso 1 1 calc R U . . .
H27B H 0.240499 0.637165 0.829362 0.114 Uiso 1 1 calc R U . . .
H27C H 0.308555 0.558932 0.862708 0.114 Uiso 1 1 calc R U . . .

loop_
_atom_site_aniso_label
_atom_site_aniso_U_11
_atom_site_aniso_U_22
_atom_site_aniso_U_33
_atom_site_aniso_U_23
_atom_site_aniso_U_13
_atom_site_aniso_U_12
Si1 0.0279(6) 0.0555(9) 0.0288(6) 0.0001(6) 0.0041(5) 0.0065(6)
O1 0.0307(16) 0.0336(19) 0.054(2) 0.0072(16) -0.0057(14) -0.0014(13)
O2 0.0219(14) 0.0312(18) 0.0380(17) -0.0049(14) 0.0001(11) 0.0037(12)
O3 0.0168(13) 0.0383(19) 0.0496(18) 0.0050(15) -0.0028(13) -0.0009(12)
O4 0.0280(14) 0.0375(18) 0.0328(15) -0.0058(15) 0.0061(12) 0.0028(13)
N1 0.0158(15) 0.028(2) 0.0295(18) -0.0024(15) 0.0006(12) -0.0030(13)
N2 0.0216(16) 0.032(2) 0.0380(19) -0.0045(17) -0.0013(14) -0.0018(15)
N3 0.0165(16) 0.038(2) 0.038(2) -0.0013(18) -0.0003(13) -0.0016(14)
N4 0.0213(17) 0.030(2) 0.045(2) 0.0060(18) -0.0004(15) -0.0011(14)
C1 0.028(2) 0.030(3) 0.045(3) -0.002(2) 0.0016(19) -0.0053(18)
C2 0.033(2) 0.030(3) 0.054(3) -0.007(2) -0.007(2) -0.0034(19)
C3 0.024(2) 0.040(3) 0.040(3) -0.009(2) -0.0065(17) 0.0061(18)
C4 0.044(3) 0.066(4) 0.036(3) -0.015(3) -0.011(2) 0.013(3)
C5 0.046(3) 0.093(5) 0.028(3) -0.011(3) -0.009(2) 0.016(3)
C6 0.037(3) 0.071(4) 0.040(3) 0.017(3) 0.001(2) 0.002(3)
C7 0.032(2) 0.046(3) 0.034(2) 0.003(2) -0.0032(19) -0.002(2)
C8 0.0176(19) 0.036(3) 0.035(2) -0.002(2) -0.0064(16) 0.0037(17)
C9 0.0174(18) 0.033(2) 0.035(2) -0.0036(19) 0.0010(16) -0.0014(17)
C10 0.0210(18) 0.026(2) 0.027(2) 0.0054(18) -0.0023(15) -0.0004(16)
C11 0.0166(17) 0.031(2) 0.0253(19) 0.0023(18) -0.0003(13) -0.0003(16)
C12 0.023(2) 0.033(2) 0.034(2) 0.0012(19) 0.0001(16) 0.0007(16)
C13 0.022(2) 0.031(3) 0.045(3) -0.005(2) 0.0005(18) -0.0018(17)
C14 0.044(3) 0.041(3) 0.039(3) 0.009(2) 0.010(2) 0.009(2)
C15 0.027(2) 0.033(3) 0.031(2) -0.0025(19) 0.0068(16) 0.0021(18)
C16 0.0177(17) 0.025(2) 0.032(2) -0.0028(19) 0.0014(14) -0.0010(16)
C17 0.0170(17) 0.026(2) 0.030(2) -0.0004(19) 0.0011(14) -0.0027(15)
C18 0.033(2) 0.034(3) 0.058(3) 0.014(2) 0.004(2) 0.003(2)
C19 0.107(6) 0.043(4) 0.091(5) 0.019(4) 0.031(4) 0.035(4)
C20 0.062(4) 0.068(5) 0.071(4) 0.030(4) -0.022(3) -0.005(3)
C21 0.042(3) 0.056(4) 0.100(5) 0.047(4) 0.001(3) -0.003(3)
C22 0.041(3) 0.075(4) 0.051(3) -0.002(3) 0.016(2) -0.017(3)
C23 0.059(4) 0.102(6) 0.035(3) 0.009(3) 0.006(3) 0.024(4)
C24 0.033(2) 0.068(4) 0.043(3) -0.014(3) -0.004(2) 0.016(2)
C25 0.058(4) 0.065(5) 0.109(6) -0.044(4) -0.029(4) 0.017(3)
C26 0.058(3) 0.062(4) 0.049(3) -0.007(3) 0.001(3) 0.024(3)
C27 0.077(4) 0.110(6) 0.040(3) -0.007(4) -0.003(3) 0.054(4)

loop_
_atom_type_symbol
_atom_type_description
_atom_type_scat_dispersion_real
_atom_type_scat_dispersion_imag
_atom_type_scat_source
C C 0.0181 0.0091 'International Tables Vol C Tables 4.2.6.8 and 6.1.1.4'
H H 0.0000 0.0000 'International Tables Vol C Tables 4.2.6.8 and 6.1.1.4'
N N 0.0311 0.0180 'International Tables Vol C Tables 4.2.6.8 and 6.1.1.4'
O O 0.0492 0.0322 'International Tables Vol C Tables 4.2.6.8 and 6.1.1.4'
Si Si 0.2541 0.3302 'International Tables Vol C Tables 4.2.6.8 and 6.1.1.4'

loop_
_geom_angle_atom_site_label_1
_geom_angle_atom_site_label_2
_geom_angle_atom_site_label_3
_geom_angle
_geom_angle_site_symmetry_1
_geom_angle_site_symmetry_3
_geom_angle_publ_flag
O4 Si1 C23 108.8(2) . . ?
O4 Si1 C22 110.2(2) . . ?
C23 Si1 C22 109.7(3) . . ?
O4 Si1 C24 105.9(2) . . ?
C23 Si1 C24 110.5(3) . . ?
C22 Si1 C24 111.6(3) . . ?
C1 O1 H1A 109.5 . . ?
C15 O4 Si1 126.8(3) . . ?
C10 N1 C16 123.9(3) . . ?
C10 N1 C9 118.6(3) . . ?
C16 N1 C9 117.5(3) . . ?
C13 N2 C11 104.3(3) . . ?
C13 N3 C12 107.6(3) . . ?
C13 N3 H3 126.2 . . ?
C12 N3 H3 126.2 . . ?
C17 N4 C18 126.1(4) . . ?
C17 N4 H4 116.9 . . ?
C18 N4 H4 116.9 . . ?
O1 C1 C2 111.5(4) . . ?
O1 C1 C9 113.4(3) . . ?
C2 C1 C9 102.3(4) . . ?
O1 C1 H1 109.8 . . ?
C2 C1 H1 109.8 . . ?
C9 C1 H1 109.8 . . ?
C3 C2 C1 104.0(4) . . ?
C3 C2 H2A 111.0 . . ?
C1 C2 H2A 111.0 . . ?
C3 C2 H2B 111.0 . . ?
C1 C2 H2B 111.0 . . ?
H2A C2 H2B 109.0 . . ?
C4 C3 C8 120.2(5) . . ?
C4 C3 C2 129.3(5) . . ?
C8 C3 C2 110.5(4) . . ?
C3 C4 C5 119.2(5) . . ?
C3 C4 H4A 120.4 . . ?
C5 C4 H4A 120.4 . . ?
C6 C5 C4 120.2(5) . . ?
C6 C5 H5 119.9 . . ?
C4 C5 H5 119.9 . . ?
C5 C6 C7 120.9(5) . . ?
C5 C6 H6 119.6 . . ?
C7 C6 H6 119.6 . . ?
C8 C7 C6 117.8(5) . . ?
C8 C7 H7 121.1 . . ?
C6 C7 H7 121.1 . . ?
C7 C8 C3 121.7(4) . . ?
C7 C8 C9 128.9(4) . . ?
C3 C8 C9 109.3(4) . . ?
N1 C9 C8 115.3(3) . . ?
N1 C9 C1 118.3(4) . . ?
C8 C9 C1 103.9(4) . . ?
N1 C9 H9 106.2 . . ?
C8 C9 H9 106.2 . . ?
C1 C9 H9 106.2 . . ?
O2 C10 N1 121.0(4) . . ?
O2 C10 C11 117.7(3) . . ?
N1 C10 C11 121.2(4) . . ?
C12 C11 N2 110.4(4) . . ?
C12 C11 C10 122.1(4) . . ?
N2 C11 C10 127.1(3) . . ?
N3 C12 C11 105.3(4) . . ?
N3 C12 H12 127.3 . . ?
C11 C12 H12 127.3 . . ?
N2 C13 N3 112.5(4) . . ?
N2 C13 H13 123.8 . . ?
N3 C13 H13 123.8 . . ?
C15 C14 H14A 109.5 . . ?
C15 C14 H14B 109.5 . . ?
H14A C14 H14B 109.5 . . ?
C15 C14 H14C 109.5 . . ?
H14A C14 H14C 109.5 . . ?
H14B C14 H14C 109.5 . . ?
O4 C15 C14 110.9(4) . . ?
O4 C15 C16 103.9(3) . . ?
C14 C15 C16 112.1(3) . . ?
O4 C15 H15 109.9 . . ?
C14 C15 H15 109.9 . . ?
C16 C15 H15 109.9 . . ?
N1 C16 C15 112.7(3) . . ?
N1 C16 C17 109.1(3) . . ?
C15 C16 C17 111.4(3) . . ?
N1 C16 H16 107.8 . . ?
C15 C16 H16 107.8 . . ?
C17 C16 H16 107.8 . . ?
O3 C17 N4 124.7(4) . . ?
O3 C17 C16 121.3(4) . . ?
N4 C17 C16 114.0(3) . . ?
N4 C18 C21 106.4(4) . . ?
N4 C18 C19 109.0(4) . . ?
C21 C18 C19 111.2(5) . . ?
N4 C18 C20 110.3(4) . . ?
C21 C18 C20 109.8(5) . . ?
C19 C18 C20 110.0(5) . . ?
C18 C19 H19A 109.5 . . ?
C18 C19 H19B 109.5 . . ?
H19A C19 H19B 109.5 . . ?
C18 C19 H19C 109.5 . . ?
H19A C19 H19C 109.5 . . ?
H19B C19 H19C 109.5 . . ?
C18 C20 H20A 109.5 . . ?
C18 C20 H20B 109.5 . . ?
H20A C20 H20B 109.5 . . ?
C18 C20 H20C 109.5 . . ?
H20A C20 H20C 109.5 . . ?
H20B C20 H20C 109.5 . . ?
C18 C21 H21A 109.5 . . ?
C18 C21 H21B 109.5 . . ?
H21A C21 H21B 109.5 . . ?
C18 C21 H21C 109.5 . . ?
H21A C21 H21C 109.5 . . ?
H21B C21 H21C 109.5 . . ?
Si1 C22 H22A 109.5 . . ?
Si1 C22 H22B 109.5 . . ?
H22A C22 H22B 109.5 . . ?
Si1 C22 H22C 109.5 . . ?
H22A C22 H22C 109.5 . . ?
H22B C22 H22C 109.5 . . ?
Si1 C23 H23A 109.5 . . ?
Si1 C23 H23B 109.5 . . ?
H23A C23 H23B 109.5 . . ?
Si1 C23 H23C 109.5 . . ?
H23A C23 H23C 109.5 . . ?
H23B C23 H23C 109.5 . . ?
C26 C24 C25 107.7(6) . . ?
C26 C24 C27 108.1(4) . . ?
C25 C24 C27 109.9(5) . . ?
C26 C24 Si1 110.3(4) . . ?
C25 C24 Si1 110.2(4) . . ?
C27 C24 Si1 110.5(5) . . ?
C24 C25 H25A 109.5 . . ?
C24 C25 H25B 109.5 . . ?
H25A C25 H25B 109.5 . . ?
C24 C25 H25C 109.5 . . ?
H25A C25 H25C 109.5 . . ?
H25B C25 H25C 109.5 . . ?
C24 C26 H26A 109.5 . . ?
C24 C26 H26B 109.5 . . ?
H26A C26 H26B 109.5 . . ?
C24 C26 H26C 109.5 . . ?
H26A C26 H26C 109.5 . . ?
H26B C26 H26C 109.5 . . ?
C24 C27 H27A 109.5 . . ?
C24 C27 H27B 109.5 . . ?
H27A C27 H27B 109.5 . . ?
C24 C27 H27C 109.5 . . ?
H27A C27 H27C 109.5 . . ?
H27B C27 H27C 109.5 . . ?

loop_
_geom_bond_atom_site_label_1
_geom_bond_atom_site_label_2
_geom_bond_distance
_geom_bond_site_symmetry_2
_geom_bond_publ_flag
Si1 O4 1.655(3) . ?
Si1 C23 1.862(6) . ?
Si1 C22 1.865(6) . ?
Si1 C24 1.882(6) . ?
O1 C1 1.425(5) . ?
O1 H1A 0.90(6) . ?
O2 C10 1.235(5) . ?
O3 C17 1.231(5) . ?
O4 C15 1.426(5) . ?
N1 C10 1.366(5) . ?
N1 C16 1.471(5) . ?
N1 C9 1.479(5) . ?
N2 C13 1.310(5) . ?
N2 C11 1.379(6) . ?
N3 C13 1.345(5) . ?
N3 C12 1.356(6) . ?
N3 H3 0.8800 . ?
N4 C17 1.328(5) . ?
N4 C18 1.485(6) . ?
N4 H4 0.8800 . ?
C1 C2 1.534(6) . ?
C1 C9 1.558(6) . ?
C1 H1 1.0000 . ?
C2 C3 1.509(7) . ?
C2 H2A 0.9900 . ?
C2 H2B 0.9900 . ?
C3 C4 1.379(7) . ?
C3 C8 1.381(6) . ?
C4 C5 1.392(9) . ?
C4 H4A 0.9500 . ?
C5 C6 1.377(9) . ?
C5 H5 0.9500 . ?
C6 C7 1.404(7) . ?
C6 H6 0.9500 . ?
C7 C8 1.376(7) . ?
C7 H7 0.9500 . ?
C8 C9 1.511(6) . ?
C9 H9 1.0000 . ?
C10 C11 1.488(5) . ?
C11 C12 1.370(5) . ?
C12 H12 0.9500 . ?
C13 H13 0.9500 . ?
C14 C15 1.521(6) . ?
C14 H14A 0.9800 . ?
C14 H14B 0.9800 . ?
C14 H14C 0.9800 . ?
C15 C16 1.531(6) . ?
C15 H15 1.0000 . ?
C16 C17 1.540(6) . ?
C16 H16 1.0000 . ?
C18 C21 1.505(7) . ?
C18 C19 1.514(8) . ?
C18 C20 1.524(8) . ?
C19 H19A 0.9800 . ?
C19 H19B 0.9800 . ?
C19 H19C 0.9800 . ?
C20 H20A 0.9800 . ?
C20 H20B 0.9800 . ?
C20 H20C 0.9800 . ?
C21 H21A 0.9800 . ?
C21 H21B 0.9800 . ?
C21 H21C 0.9800 . ?
C22 H22A 0.9800 . ?
C22 H22B 0.9800 . ?
C22 H22C 0.9800 . ?
C23 H23A 0.9800 . ?
C23 H23B 0.9800 . ?
C23 H23C 0.9800 . ?
C24 C26 1.520(7) . ?
C24 C25 1.532(8) . ?
C24 C27 1.534(8) . ?
C25 H25A 0.9800 . ?
C25 H25B 0.9800 . ?
C25 H25C 0.9800 . ?
C26 H26A 0.9800 . ?
C26 H26B 0.9800 . ?
C26 H26C 0.9800 . ?
C27 H27A 0.9800 . ?
C27 H27B 0.9800 . ?
C27 H27C 0.9800 . ?

loop_
_geom_hbond_atom_site_label_D
_geom_hbond_atom_site_label_H
_geom_hbond_atom_site_label_A
_geom_hbond_distance_DH
_geom_hbond_distance_HA
_geom_hbond_distance_DA
_geom_hbond_angle_DHA
_geom_hbond_site_symmetry_A
_geom_hbond_publ_flag
O1 H1A O2 0.90 1.87 2.646(5) 143.2 . yes
N3 H3 O3 0.88 1.92 2.779(4) 166.0 1_655 yes
N4 H4 N2 0.88 2.16 2.996(5) 159.3 . yes

loop_
_geom_torsion_atom_site_label_1
_geom_torsion_atom_site_label_2
_geom_torsion_atom_site_label_3
_geom_torsion_atom_site_label_4
_geom_torsion
_geom_torsion_site_symmetry_1
_geom_torsion_site_symmetry_2
_geom_torsion_site_symmetry_3
_geom_torsion_site_symmetry_4
_geom_torsion_publ_flag
C23 Si1 O4 C15 91.8(4) . . . . ?
C22 Si1 O4 C15 -28.6(4) . . . . ?
C24 Si1 O4 C15 -149.4(3) . . . . ?
O1 C1 C2 C3 -91.6(4) . . . . ?
C9 C1 C2 C3 29.9(4) . . . . ?
C1 C2 C3 C4 162.0(5) . . . . ?
C1 C2 C3 C8 -19.7(5) . . . . ?
C8 C3 C4 C5 -0.4(7) . . . . ?
C2 C3 C4 C5 177.8(5) . . . . ?
C3 C4 C5 C6 -0.3(8) . . . . ?
C4 C5 C6 C7 0.4(8) . . . . ?
C5 C6 C7 C8 0.1(7) . . . . ?
C6 C7 C8 C3 -0.8(7) . . . . ?
C6 C7 C8 C9 -177.9(4) . . . . ?
C4 C3 C8 C7 1.0(7) . . . . ?
C2 C3 C8 C7 -177.5(4) . . . . ?
C4 C3 C8 C9 178.6(4) . . . . ?
C2 C3 C8 C9 0.1(5) . . . . ?
C10 N1 C9 C8 -45.7(5) . . . . ?
C16 N1 C9 C8 132.5(4) . . . . ?
C10 N1 C9 C1 78.1(5) . . . . ?
C16 N1 C9 C1 -103.7(4) . . . . ?
C7 C8 C9 N1 -32.4(6) . . . . ?
C3 C8 C9 N1 150.3(4) . . . . ?
C7 C8 C9 C1 -163.4(4) . . . . ?
C3 C8 C9 C1 19.2(4) . . . . ?
O1 C1 C9 N1 -39.0(5) . . . . ?
C2 C1 C9 N1 -159.2(4) . . . . ?
O1 C1 C9 C8 90.3(4) . . . . ?
C2 C1 C9 C8 -29.9(4) . . . . ?
C16 N1 C10 O2 165.0(4) . . . . ?
C9 N1 C10 O2 -17.0(6) . . . . ?
C16 N1 C10 C11 -16.9(6) . . . . ?
C9 N1 C10 C11 161.1(4) . . . . ?
C13 N2 C11 C12 -0.2(5) . . . . ?
C13 N2 C11 C10 -172.6(4) . . . . ?
O2 C10 C11 C12 -22.3(6) . . . . ?
N1 C10 C11 C12 159.5(4) . . . . ?
O2 C10 C11 N2 149.2(4) . . . . ?
N1 C10 C11 N2 -28.9(6) . . . . ?
C13 N3 C12 C11 -0.3(5) . . . . ?
N2 C11 C12 N3 0.3(5) . . . . ?
C10 C11 C12 N3 173.2(4) . . . . ?
C11 N2 C13 N3 0.0(5) . . . . ?
C12 N3 C13 N2 0.2(5) . . . . ?
Si1 O4 C15 C14 -83.6(4) . . . . ?
Si1 O4 C15 C16 155.7(3) . . . . ?
C10 N1 C16 C15 -118.4(4) . . . . ?
C9 N1 C16 C15 63.5(5) . . . . ?
C10 N1 C16 C17 117.3(4) . . . . ?
C9 N1 C16 C17 -60.7(4) . . . . ?
O4 C15 C16 N1 175.3(3) . . . . ?
C14 C15 C16 N1 55.4(5) . . . . ?
O4 C15 C16 C17 -61.7(4) . . . . ?
C14 C15 C16 C17 178.4(4) . . . . ?
C18 N4 C17 O3 -1.6(7) . . . . ?
C18 N4 C17 C16 174.8(4) . . . . ?
N1 C16 C17 O3 98.2(4) . . . . ?
C15 C16 C17 O3 -26.8(5) . . . . ?
N1 C16 C17 N4 -78.3(4) . . . . ?
C15 C16 C17 N4 156.7(4) . . . . ?
C17 N4 C18 C21 -172.9(5) . . . . ?
C17 N4 C18 C19 67.1(6) . . . . ?
C17 N4 C18 C20 -53.9(6) . . . . ?
O4 Si1 C24 C26 71.0(4) . . . . ?
C23 Si1 C24 C26 -171.2(4) . . . . ?
C22 Si1 C24 C26 -48.8(5) . . . . ?
O4 Si1 C24 C25 -47.7(5) . . . . ?
C23 Si1 C24 C25 70.0(5) . . . . ?
C22 Si1 C24 C25 -167.6(4) . . . . ?
O4 Si1 C24 C27 -169.4(4) . . . . ?
C23 Si1 C24 C27 -51.7(5) . . . . ?
C22 Si1 C24 C27 70.7(4) . . . . ?
